data_4323554
loop_
_publ_author_name
'Masahito Kodera'
'Norihisa Terasako'
'Toshio Kita'
'Yoshimitsu Tachi'
'Koji Kano'
'Mikio Yamazaki'
'Masayuki Koikawa'
'Tadashi Tokii'

_publ_section_title
;
 Synthesis, Crystal Structures, and Catalytic Activity of Dicopper(II)
 Complexes with Dinucleating Tetraimidazole Ligands
 [Cu2(RO)(mbipl)](ClO4)2 (R = Me, Et, 2-Pr; Hmbipl =
 1,5-Bis[bis[(1-methyl-4-imidazolyl)methyl]amino]-3-pentanol) and
 [Cu2(MeO)(pbipl)](ClO4)2 (Hpbipl =
 1,5-Bis[bis[(1-isopropyl-4-imidazolyl)methyl]amino]-3-pentanol)
;
_journal_name_full 'Inorganic Chemistry'
_journal_page_first 3861
_journal_page_last 3868
_journal_paper_doi 10.1021/ic961267v
_journal_volume 36
_journal_year 1997
_chemical_formula_sum 'C31 H45 Cl2 Cu2 N12 O10'
_chemical_formula_weight 943.77
_space_group_IT_number 14
_symmetry_cell_setting monoclinic
_symmetry_Int_Tables_number 14
_symmetry_space_group_name_Hall '-P 2yn'
_symmetry_space_group_name_H-M 'P 1 21/n 1'
_audit_creation_date 'Thu Mar 20 20:09:48 1997'
_audit_creation_method 'from TEXRAY.INF file'
_cell_angle_alpha 90
_cell_angle_beta 90.54(1)
_cell_angle_gamma 90
_cell_formula_units_Z 4
_cell_length_a 10.689(1)
_cell_length_b 24.465(3)
_cell_length_c 16.228(2)
_cell_measurement_reflns_used 25
_cell_measurement_temperature 298.2
_cell_measurement_theta_max 28.4
_cell_measurement_theta_min 27.4
_cell_volume 4243.5(8)
_computing_cell_refinement 'MSC/AFC Diffractometer Control'
_computing_data_collection 'MSC/AFC Diffractometer Control'
_computing_data_reduction teXsan
_computing_publication_material teXsan
_computing_structure_refinement teXsan
_computing_structure_solution SHELXS86
_diffrn_ambient_temperature 298.2
_diffrn_measurement_device 'Rigaku AFC5R'
_diffrn_measurement_method \w-2\q
_diffrn_orient_matrix_UB_11 -0.08455
_diffrn_orient_matrix_UB_12 0.01326
_diffrn_orient_matrix_UB_13 -0.01776
_diffrn_orient_matrix_UB_21 -0.02382
_diffrn_orient_matrix_UB_22 -0.03809
_diffrn_orient_matrix_UB_23 -0.01605
_diffrn_orient_matrix_UB_31 -0.03222
_diffrn_orient_matrix_UB_32 -0.00662
_diffrn_orient_matrix_UB_33 0.05678
_diffrn_radiation_detector 'scintillation counter'
_diffrn_radiation_monochromator graphite
_diffrn_radiation_source 'Rigaku rotating anode'
_diffrn_radiation_type 'Cu K\a'
_diffrn_radiation_wavelength 1.5418
_diffrn_reflns_av_R_equivalents 2.29
_diffrn_reflns_av_sigmaI/netI 0.106
_diffrn_reflns_limit_h_max 12
_diffrn_reflns_limit_h_min -12
_diffrn_reflns_limit_k_max 0
_diffrn_reflns_limit_k_min -27
_diffrn_reflns_limit_l_max 18
_diffrn_reflns_limit_l_min 0
_diffrn_reflns_number 6738
_diffrn_reflns_reduction_process 'Lp corrections applied'
_diffrn_reflns_theta_max 60.12
_diffrn_reflns_theta_min 1.81
_diffrn_standards_decay_% -0.17
_diffrn_standards_interval_count 150
_diffrn_standards_number 3
_exptl_absorpt_coefficient_mu 2.956
_exptl_absorpt_correction_T_max 1.000
_exptl_absorpt_correction_T_min 0.935
_exptl_absorpt_correction_type '\DF (DIFABS; Walker & Stuart, 1983)'
_exptl_crystal_colour green
_exptl_crystal_density_diffrn 1.477
_exptl_crystal_density_meas ?
_exptl_crystal_description plate
_exptl_crystal_F_000 1948.00
_exptl_crystal_size_max 0.400
_exptl_crystal_size_mid 0.200
_exptl_crystal_size_min 0.180
_refine_diff_density_max 0.70
_refine_diff_density_min -0.65
_refine_ls_extinction_coef 0.0003(6)
_refine_ls_extinction_method 'Zachariasen(1967) type 2 Gaussian isotropic'
_refine_ls_goodness_of_fit_obs 3.058
_refine_ls_hydrogen_treatment noref
_refine_ls_matrix_type full
_refine_ls_number_constraints 0
_refine_ls_number_parameters 479
_refine_ls_number_reflns 3211
_refine_ls_number_restraints 0
_refine_ls_R_factor_obs 0.0734
_refine_ls_shift/esd_max 0.3550
_refine_ls_shift/esd_mean 0.0270
_refine_ls_structure_factor_coef F
_refine_ls_weighting_details 'w = 1/[\s^2^(Fo) + 0.00010|Fo|^2^]'
_refine_ls_weighting_scheme calc
_refine_ls_wR_factor_obs 0.0812
_reflns_number_observed 3211
_reflns_number_total 6486
_reflns_observed_criterion >3.0sigma(I)
_cod_data_source_file ic961267v_1.cif
_cod_data_source_block ras347_doushisya_Univ._Kod
_cod_depositor_comments
;
The following automatic conversions were performed:

'_exptl_crystal_density_meas' value 'not measured' was changed to '?'
- the value is perceived as not measured.

Automatic conversion script
Id: cif_fix_values 3008 2015-01-20 13:52:24Z robertas 

The following automatic conversions were performed:

'_refine_ls_weighting_scheme' value 'w = 1/[\s^2^(Fo) +
0.00010|Fo|^2^]' was changed to 'calc'. New tag
'_refine_ls_weighting_details' was created. The value of the new tag
was set to 'w = 1/[\s^2^(Fo) + 0.00010|Fo|^2^]'.

Automatic conversion script
Id: cif_fix_values 3143 2015-03-26 13:38:13Z robertas 
;
_cod_original_cell_volume 4243.3(8)
_cod_original_sg_symbol_H-M 'P 21/n '
_cod_original_formula_sum 'C31 H45 Cl2 Cu2 N12 O10 '
_cod_database_code 4323554

loop_
_symmetry_equiv_pos_as_xyz
'   +x,   +y,   +z'
1/2-x,1/2+y,1/2-z
'   -x,   -y,   -z'
1/2+x,1/2-y,1/2+z

loop_
_atom_site_aniso_label
_atom_site_aniso_U_11
_atom_site_aniso_U_22
_atom_site_aniso_U_33
_atom_site_aniso_U_12
_atom_site_aniso_U_13
_atom_site_aniso_U_23
Cu(1) 0.0530(8) 0.060(1) 0.0549(8) -0.0022(8) -0.0043(6) 0.0044(8)
Cu(2) 0.0501(7) 0.0584(9) 0.0559(8) 0.0003(8) 0.0014(6) 0.0009(8)
Cl(1) 0.123(3) 0.111(3) 0.091(3) 0.040(2) -0.005(2) -0.009(2)
Cl(2) 0.180(4) 0.163(4) 0.096(3) 0.084(3) -0.010(3) -0.010(3)
O(1) 0.045(3) 0.081(5) 0.064(4) 0.008(4) -0.004(3) 0.004(4)
O(2) 0.043(3) 0.091(5) 0.064(4) 0.003(4) 0.002(3) -0.005(4)
O(3) 0.43(2) 0.44(2) 0.20(1) 0.32(1) 0.18(1) 0.04(1)
O(4) 0.41(3) 0.41(3) 0.24(2) 0.10(2) 0.08(2) -0.11(2)
O(5) 0.44(2) 0.26(2) 0.30(2) 0.21(2) 0.15(2) 0.10(2)
O(6) 0.27(2) 0.51(3) 0.20(1) 0.15(2) -0.09(1) -0.02(2)
O(7) 0.47(3) 0.28(2) 0.20(2) 0.03(2) 0.02(2) -0.09(1)
O(8) 0.48(2) 0.35(2) 0.21(1) 0.25(2) 0.09(1) 0.16(1)
O(9) 0.43(2) 0.48(3) 0.20(1) 0.24(2) 0.21(1) 0.16(1)
O(10) 0.30(2) 0.48(3) 0.34(2) 0.03(2) -0.18(2) -0.04(2)
N(1) 0.065(5) 0.073(7) 0.069(5) -0.006(5) -0.018(4) 0.001(5)
N(2) 0.065(5) 0.057(6) 0.054(5) -0.004(4) -0.008(4) 0.009(5)
N(3) 0.074(6) 0.041(6) 0.101(7) 0.008(5) 0.012(6) 0.012(5)
N(4) 0.073(6) 0.045(6) 0.084(7) 0.001(5) 0.003(5) -0.009(5)
N(5) 0.105(8) 0.046(6) 0.093(7) -0.009(6) 0.022(6) -0.006(6)
N(6) 0.058(5) 0.064(6) 0.066(5) 0.003(5) 0.012(4) 0.000(5)
N(7) 0.063(5) 0.043(5) 0.080(6) 0.005(4) 0.012(5) 0.007(5)
N(8) 0.076(6) 0.062(7) 0.091(7) -0.010(5) -0.010(6) 0.008(6)
N(9) 0.063(5) 0.053(6) 0.058(5) 0.005(4) 0.000(4) -0.007(5)
N(10) 0.086(7) 0.064(7) 0.106(8) 0.000(6) 0.001(6) -0.020(6)
C(1) 0.056(7) 0.085(9) 0.089(8) 0.020(6) -0.015(6) -0.002(7)
C(2) 0.058(6) 0.090(9) 0.073(7) 0.009(6) -0.011(6) 0.007(7)
C(3) 0.042(6) 0.073(8) 0.069(7) 0.009(5) -0.004(5) -0.005(6)
C(4) 0.037(5) 0.097(9) 0.091(8) 0.013(6) 0.002(5) 0.006(7)
C(5) 0.057(6) 0.094(9) 0.073(7) 0.024(6) 0.010(6) 0.015(7)
C(6) 0.080(7) 0.100(9) 0.039(6) 0.009(7) -0.004(5) 0.002(6)
C(7) 0.068(7) 0.065(8) 0.072(8) 0.004(6) 0.009(6) 0.010(7)
C(8) 0.081(8) 0.076(9) 0.072(8) 0.007(7) 0.006(6) 0.028(7)
C(9) 0.066(7) 0.052(7) 0.077(8) 0.007(6) 0.009(6) 0.004(6)
C(10) 0.13(1) 0.057(8) 0.14(1) -0.010(8) -0.001(9) 0.033(8)
C(11) 0.074(8) 0.083(9) 0.099(9) -0.020(7) -0.027(7) -0.007(8)
C(12) 0.078(8) 0.061(8) 0.083(8) -0.019(6) -0.007(7) -0.007(7)
C(13) 0.105(10) 0.081(10) 0.085(9) -0.020(8) -0.005(8) -0.028(8)
C(14) 0.085(8) 0.046(7) 0.070(8) -0.003(6) 0.003(6) 0.001(6)
C(15) 0.16(1) 0.055(9) 0.15(1) 0.005(9) 0.03(1) -0.027(9)
C(16) 0.081(8) 0.095(9) 0.084(8) 0.004(7) 0.028(7) 0.020(8)
C(17) 0.073(7) 0.050(7) 0.083(8) -0.008(6) 0.010(6) 0.009(6)
C(18) 0.094(9) 0.070(9) 0.075(8) -0.024(7) 0.008(7) 0.029(7)
C(19) 0.075(7) 0.049(7) 0.060(7) -0.015(6) -0.002(6) 0.005(6)
C(20) 0.13(1) 0.055(8) 0.18(1) 0.011(8) -0.001(10) 0.044(9)
C(21) 0.070(7) 0.104(10) 0.057(7) 0.016(7) 0.003(6) -0.013(7)
C(22) 0.059(6) 0.061(8) 0.075(8) 0.002(6) 0.000(6) -0.002(7)
C(23) 0.094(9) 0.076(9) 0.079(9) 0.004(7) 0.000(7) -0.034(7)
C(24) 0.080(8) 0.057(8) 0.069(7) -0.002(6) -0.001(6) -0.006(6)
C(25) 0.13(1) 0.057(8) 0.17(1) -0.021(8) -0.02(1) -0.037(9)
C(26) 0.056(7) 0.11(1) 0.13(1) 0.010(8) 0.012(7) 0.004(9)
C(27) 0.08(1) 0.10(1) 0.56(4) 0.02(1) 0.05(2) 0.05(2)

loop_
_atom_site_label
_atom_site_fract_x
_atom_site_fract_y
_atom_site_fract_z
_atom_site_U_iso_or_equiv
_atom_site_thermal_displace_type
_atom_site_calc_flag
_atom_site_calc_attached_atom
_atom_site_occupancy
_atom_site_refinement_flags
Cu1 0.9108(1) 0.24506(6) 0.43567(8) 0.0562(4) Uani d . 1.00 .
Cu2 0.9106(1) 0.23905(6) 0.25645(8) 0.0548(4) Uani d . 1.00 .
Cl1 0.9605(4) 0.4282(2) 0.8435(2) 0.108(1) Uani d . 1.00 .
Cl2 0.4807(5) 0.4140(2) 0.3489(3) 0.147(2) Uani d . 1.00 .
O1 1.0343(5) 0.2498(3) 0.3461(3) 0.063(2) Uani d . 1.00 .
O2 0.7963(5) 0.2365(3) 0.3455(4) 0.066(2) Uani d . 1.00 .
O3 0.557(1) 0.4041(7) 0.2953(8) 0.355(8) Uani d . 1.00 .
O4 0.476(2) 0.4540(9) 0.398(1) 0.35(1) Uani d . 1.00 .
O5 0.473(2) 0.3751(7) 0.401(1) 0.333(10) Uani d . 1.00 .
O6 0.377(1) 0.4312(9) 0.3048(9) 0.33(1) Uani d . 1.00 .
O7 0.972(2) 0.3895(7) 0.7903(10) 0.31(1) Uani d . 1.00 .
O8 0.936(2) 0.4696(7) 0.7957(9) 0.346(9) Uani d . 1.00 .
O9 0.880(2) 0.4229(8) 0.9006(8) 0.370(10) Uani d . 1.00 .
O10 1.066(2) 0.4260(9) 0.876(1) 0.37(1) Uani d . 1.00 .
N1 1.0463(7) 0.2468(4) 0.5292(5) 0.069(3) Uani d . 1.00 .
N2 0.8429(7) 0.1822(3) 0.5034(5) 0.059(3) Uani d . 1.00 .
N3 0.7854(8) 0.1050(3) 0.5573(6) 0.072(3) Uani d . 1.00 .
N4 0.8688(8) 0.3240(3) 0.4839(5) 0.067(3) Uani d . 1.00 .
N5 0.8081(9) 0.3959(4) 0.5550(6) 0.081(4) Uani d . 1.00 .
N6 1.0448(7) 0.2350(3) 0.1650(5) 0.063(3) Uani d . 1.00 .
N7 0.8712(7) 0.3154(3) 0.1989(5) 0.062(3) Uani d . 1.00 .
N8 0.8162(8) 0.3882(4) 0.1295(6) 0.077(3) Uani d . 1.00 .
N9 0.8424(7) 0.1726(3) 0.1974(5) 0.058(3) Uani d . 1.00 .
N10 0.7831(9) 0.0922(4) 0.1509(6) 0.085(4) Uani d . 1.00 .
N11 0.102(2) 0.3936(9) 0.332(1) 0.3080 Uiso d . 1.00 .
N12 1.069(2) 0.0502(8) 0.294(1) 0.2469 Uiso d . 1.00 .
C1 1.1612(9) 0.2145(5) 0.5055(7) 0.077(4) Uani d . 1.00 .
C2 1.2195(9) 0.2302(5) 0.4241(6) 0.074(4) Uani d . 1.00 .
C3 1.1413(8) 0.2171(4) 0.3488(6) 0.061(3) Uani d . 1.00 .
C4 1.2191(8) 0.2248(5) 0.2725(7) 0.075(4) Uani d . 1.00 .
C5 1.1604(9) 0.2048(5) 0.1934(6) 0.075(4) Uani d . 1.00 .
C6 0.9860(10) 0.2211(5) 0.6035(6) 0.073(4) Uani d . 1.00 .
C7 0.9016(9) 0.1758(5) 0.5772(7) 0.068(4) Uani d . 1.00 .
C8 0.869(1) 0.1273(5) 0.6116(7) 0.076(4) Uani d . 1.00 .
C9 0.7765(9) 0.1384(4) 0.4944(6) 0.065(4) Uani d . 1.00 .
C10 0.727(1) 0.0522(5) 0.5698(8) 0.107(5) Uani d . 1.00 .
C11 1.0740(10) 0.3052(5) 0.5447(7) 0.085(4) Uani d . 1.00 .
C12 0.956(1) 0.3373(5) 0.5457(7) 0.074(4) Uani d . 1.00 .
C13 0.919(1) 0.3817(5) 0.5858(7) 0.090(5) Uani d . 1.00 .
C14 0.7783(10) 0.3605(4) 0.4918(6) 0.067(4) Uani d . 1.00 .
C15 0.728(1) 0.4422(5) 0.5788(9) 0.123(6) Uani d . 1.00 .
C16 1.075(1) 0.2921(5) 0.1424(7) 0.086(4) Uani d . 1.00 .
C17 0.9599(10) 0.3259(4) 0.1395(7) 0.069(4) Uani d . 1.00 .
C18 0.924(1) 0.3714(5) 0.0964(7) 0.080(4) Uani d . 1.00 .
C19 0.7865(9) 0.3529(4) 0.1892(6) 0.062(4) Uani d . 1.00 .
C20 0.744(1) 0.4359(5) 0.1018(9) 0.119(6) Uani d . 1.00 .
C21 0.9850(10) 0.2053(5) 0.0938(6) 0.077(4) Uani d . 1.00 .
C22 0.9014(9) 0.1615(4) 0.1244(7) 0.065(4) Uani d . 1.00 .
C23 0.865(1) 0.1121(5) 0.0957(7) 0.083(4) Uani d . 1.00 .
C24 0.7710(10) 0.1293(4) 0.2122(6) 0.069(4) Uani d . 1.00 .
C25 0.717(1) 0.0386(5) 0.1445(9) 0.119(6) Uani d . 1.00 .
C26 0.682(1) 0.2597(5) 0.3401(8) 0.101(5) Uani d . 1.00 .
C27 0.584(1) 0.2418(7) 0.369(2) 0.25(1) Uani d . 1.00 .
C28 0.022(2) 0.421(1) 0.340(2) 0.2705 Uiso d . 1.00 .
C29 0.043(2) 0.4508(9) 0.420(1) 0.2342 Uiso d . 1.00 .
C30 0.998(2) 0.0541(9) 0.421(1) 0.2207 Uiso d . 1.00 .
C31 1.004(2) 0.056(1) 0.360(1) 0.2375 Uiso d . 1.00 .
H1 1.2215 0.2167 0.5500 0.0941 Uiso calc . 1.00 .
H1' 1.1367 0.1760 0.5020 0.0941 Uiso calc . 1.00 .
H2 1.3014 0.2143 0.4208 0.0836 Uiso calc . 1.00 .
H2' 1.2319 0.2699 0.4258 0.0836 Uiso calc . 1.00 .
H3 1.1160 0.1778 0.3518 0.0757 Uiso calc . 1.00 .
H4 1.3009 0.2081 0.2780 0.0843 Uiso calc . 1.00 .
H4' 1.2355 0.2641 0.2653 0.0843 Uiso calc . 1.00 .
H5 1.2177 0.2040 0.1496 0.0868 Uiso calc . 1.00 .
H5' 1.1323 0.1674 0.2032 0.0868 Uiso calc . 1.00 .
H6 0.9408 0.2495 0.6340 0.0810 Uiso calc . 1.00 .
H6' 1.0518 0.2088 0.6405 0.0810 Uiso calc . 1.00 .
H8 0.8973 0.1121 0.6632 0.0937 Uiso calc . 1.00 .
H9 0.7230 0.1314 0.4458 0.0726 Uiso calc . 1.00 .
H10 0.7502 0.0260 0.5251 0.1089 Uiso calc . 1.00 .
H10" 0.7459 0.0349 0.6197 0.1089 Uiso calc . 1.00 .
H10' 0.6346 0.0537 0.5645 0.1089 Uiso calc . 1.00 .
H11 1.1187 0.3077 0.5972 0.0907 Uiso calc . 1.00 .
H11' 1.1302 0.3175 0.5031 0.0907 Uiso calc . 1.00 .
H13 0.9572 0.4008 0.6339 0.1030 Uiso calc . 1.00 .
H14 0.7072 0.3621 0.4564 0.0840 Uiso calc . 1.00 .
H15 0.6573 0.4458 0.5482 0.1400 Uiso calc . 1.00 .
H15" 0.7786 0.4758 0.5755 0.1400 Uiso calc . 1.00 .
H15' 0.7090 0.4384 0.6372 0.1400 Uiso calc . 1.00 .
H16 1.1185 0.2929 0.0886 0.0951 Uiso calc . 1.00 .
H16' 1.1340 0.3068 0.1815 0.0951 Uiso calc . 1.00 .
H18 0.9677 0.3874 0.0489 0.0879 Uiso calc . 1.00 .
H19 0.7127 0.3565 0.2212 0.0752 Uiso calc . 1.00 .
H20 0.7380 0.4623 0.1517 0.1305 Uiso calc . 1.00 .
H20" 0.6627 0.4278 0.0881 0.1305 Uiso calc . 1.00 .
H20' 0.7849 0.4570 0.0618 0.1305 Uiso calc . 1.00 .
H21 0.9393 0.2312 0.0578 0.0916 Uiso calc . 1.00 .
H21' 1.0499 0.1902 0.0567 0.0916 Uiso calc . 1.00 .
H23 0.8934 0.0932 0.0477 0.0944 Uiso calc . 1.00 .
H24 0.7175 0.1254 0.2606 0.0827 Uiso calc . 1.00 .
H25 0.6672 0.0344 0.0957 0.1245 Uiso calc . 1.00 .
H25" 0.7742 0.0078 0.1469 0.1245 Uiso calc . 1.00 .
H25' 0.6593 0.0326 0.1910 0.1245 Uiso calc . 1.00 .
H26 0.6546 0.2612 0.2809 0.1087 Uiso calc . 1.00 .
H26' 0.6882 0.2990 0.3545 0.1087 Uiso calc . 1.00 .
H27 0.6032 0.2415 0.4392 0.2062 Uiso calc . 1.00 .
H27" 0.5718 0.2026 0.3664 0.2062 Uiso calc . 1.00 .
H27' 0.5080 0.2595 0.3716 0.2062 Uiso calc . 1.00 .

loop_
_atom_type_symbol
_atom_type_oxidation_number
_atom_type_number_in_cell
_atom_type_scat_dispersion_real
_atom_type_scat_dispersion_imag
_atom_type_scat_source
Cu 0 8 -1.965 0.589
;International Tables for Crystallography

(1992, Vol. C, Tables 4.2.6.8 and 6.1.1.1)

;
Cl 0 8 0.364 0.702
;International Tables for Crystallography

(1992, Vol. C, Tables 4.2.6.8 and 6.1.1.1)

;
O 0 40 0.049 0.032
;International Tables for Crystallography

(1992, Vol. C, Tables 4.2.6.8 and 6.1.1.1)

;
N 0 48 0.031 0.018
;International Tables for Crystallography

(1992, Vol. C, Tables 4.2.6.8 and 6.1.1.1)

;
C 0 124 0.018 0.009
;International Tables for Crystallography

(1992, Vol. C, Tables 4.2.6.8 and 6.1.1.1)

;
H 0 180 0.000 0.000
;International Tables for Crystallography

(1992, Vol. C, Table 6.1.1.2)

;

loop_
_geom_angle_atom_site_label_1
_geom_angle_atom_site_label_2
_geom_angle_atom_site_label_3
_geom_angle
_geom_angle_site_symmetry_1
_geom_angle_site_symmetry_2
_geom_angle_site_symmetry_3
_geom_angle_publ_flag
O(1) Cu(1) O(2) 82.6(2) 1_555 1_555 1_555 yes
O(1) Cu(1) N(1) 94.0(3) 1_555 1_555 1_555 yes
O(1) Cu(1) N(2) 133.4(3) 1_555 1_555 1_555 yes
O(1) Cu(1) N(4) 111.2(3) 1_555 1_555 1_555 yes
O(2) Cu(1) N(1) 173.6(3) 1_555 1_555 1_555 yes
O(2) Cu(1) N(2) 95.9(3) 1_555 1_555 1_555 yes
O(2) Cu(1) N(4) 104.2(3) 1_555 1_555 1_555 yes
N(1) Cu(1) N(2) 82.6(3) 1_555 1_555 1_555 yes
N(1) Cu(1) N(4) 82.1(3) 1_555 1_555 1_555 yes
N(2) Cu(1) N(4) 114.2(3) 1_555 1_555 1_555 yes
O(1) Cu(2) O(2) 82.8(2) 1_555 1_555 1_555 yes
O(1) Cu(2) N(6) 94.1(3) 1_555 1_555 1_555 yes
O(1) Cu(2) N(7) 109.6(3) 1_555 1_555 1_555 yes
O(1) Cu(2) N(9) 133.8(3) 1_555 1_555 1_555 yes
O(2) Cu(2) N(6) 174.1(3) 1_555 1_555 1_555 yes
O(2) Cu(2) N(7) 103.7(3) 1_555 1_555 1_555 yes
O(2) Cu(2) N(9) 95.9(3) 1_555 1_555 1_555 yes
N(6) Cu(2) N(7) 82.1(3) 1_555 1_555 1_555 yes
N(6) Cu(2) N(9) 82.6(3) 1_555 1_555 1_555 yes
N(7) Cu(2) N(9) 115.4(3) 1_555 1_555 1_555 yes
O(7) Cl(1) O(8) 101(1) 1_555 1_555 1_555 yes
O(7) Cl(1) O(9) 118(1) 1_555 1_555 1_555 yes
O(7) Cl(1) O(10) 99(1) 1_555 1_555 1_555 yes
O(8) Cl(1) O(9) 112(1) 1_555 1_555 1_555 yes
O(8) Cl(1) O(10) 117(1) 1_555 1_555 1_555 yes
O(9) Cl(1) O(10) 107(1) 1_555 1_555 1_555 yes
O(3) Cl(2) O(4) 129(1) 1_555 1_555 1_555 yes
O(3) Cl(2) O(5) 112(1) 1_555 1_555 1_555 yes
O(3) Cl(2) O(6) 103.2(10) 1_555 1_555 1_555 yes
O(4) Cl(2) O(5) 99(1) 1_555 1_555 1_555 yes
O(4) Cl(2) O(6) 92(1) 1_555 1_555 1_555 yes
O(5) Cl(2) O(6) 121(1) 1_555 1_555 1_555 yes
Cu(1) O(1) Cu(2) 95.0(2) 1_555 1_555 1_555 yes
Cu(1) O(1) C(3) 119.8(6) 1_555 1_555 1_555 yes
Cu(2) O(1) C(3) 119.4(6) 1_555 1_555 1_555 yes
Cu(1) O(2) Cu(2) 99.6(3) 1_555 1_555 1_555 yes
Cu(1) O(2) C(26) 125.3(7) 1_555 1_555 1_555 yes
Cu(2) O(2) C(26) 121.6(7) 1_555 1_555 1_555 yes
Cu(1) N(1) C(1) 111.3(6) 1_555 1_555 1_555 yes
Cu(1) N(1) C(6) 105.9(5) 1_555 1_555 1_555 yes
Cu(1) N(1) C(11) 106.2(6) 1_555 1_555 1_555 yes
C(1) N(1) C(6) 109.9(8) 1_555 1_555 1_555 yes
C(1) N(1) C(11) 112.7(8) 1_555 1_555 1_555 yes
C(6) N(1) C(11) 110.6(8) 1_555 1_555 1_555 yes
Cu(1) N(2) C(7) 113.7(7) 1_555 1_555 1_555 yes
Cu(1) N(2) C(9) 140.0(7) 1_555 1_555 1_555 yes
C(7) N(2) C(9) 104.6(9) 1_555 1_555 1_555 yes
C(8) N(3) C(9) 107.2(9) 1_555 1_555 1_555 yes
C(8) N(3) C(10) 123.3(10) 1_555 1_555 1_555 yes
C(9) N(3) C(10) 129(1) 1_555 1_555 1_555 yes
Cu(1) N(4) C(12) 109.4(7) 1_555 1_555 1_555 yes
Cu(1) N(4) C(14) 143.4(8) 1_555 1_555 1_555 yes
C(12) N(4) C(14) 104.9(9) 1_555 1_555 1_555 yes
C(13) N(5) C(14) 108.4(10) 1_555 1_555 1_555 yes
C(13) N(5) C(15) 128(1) 1_555 1_555 1_555 yes
C(14) N(5) C(15) 123(1) 1_555 1_555 1_555 yes
Cu(2) N(6) C(5) 111.9(6) 1_555 1_555 1_555 yes
Cu(2) N(6) C(16) 106.7(6) 1_555 1_555 1_555 yes
Cu(2) N(6) C(21) 106.3(6) 1_555 1_555 1_555 yes
C(5) N(6) C(16) 110.9(8) 1_555 1_555 1_555 yes
C(5) N(6) C(21) 109.9(8) 1_555 1_555 1_555 yes
C(16) N(6) C(21) 111.0(8) 1_555 1_555 1_555 yes
Cu(2) N(7) C(17) 109.6(7) 1_555 1_555 1_555 yes
Cu(2) N(7) C(19) 144.0(7) 1_555 1_555 1_555 yes
C(17) N(7) C(19) 105.5(9) 1_555 1_555 1_555 yes
C(18) N(8) C(19) 107.6(9) 1_555 1_555 1_555 yes
C(18) N(8) C(20) 125(1) 1_555 1_555 1_555 yes
C(19) N(8) C(20) 127(1) 1_555 1_555 1_555 yes
Cu(2) N(9) C(22) 113.7(7) 1_555 1_555 1_555 yes
Cu(2) N(9) C(24) 139.5(7) 1_555 1_555 1_555 yes
C(22) N(9) C(24) 105.5(9) 1_555 1_555 1_555 yes
C(23) N(10) C(24) 108.3(9) 1_555 1_555 1_555 yes
C(23) N(10) C(25) 125(1) 1_555 1_555 1_555 yes
C(24) N(10) C(25) 126(1) 1_555 1_555 1_555 yes
N(1) C(1) C(2) 115.5(8) 1_555 1_555 1_555 yes
N(1) C(1) H(1) 108.5(9) 1_555 1_555 1_555 no
N(1) C(1) H(1') 107.4(9) 1_555 1_555 1_555 no
C(2) C(1) H(1) 111.2(9) 1_555 1_555 1_555 no
C(2) C(1) H(1') 107.8(10) 1_555 1_555 1_555 no
H(1) C(1) H(1') 105.9(10) 1_555 1_555 1_555 no
C(1) C(2) C(3) 115.1(8) 1_555 1_555 1_555 yes
C(1) C(2) H(2) 109.2(9) 1_555 1_555 1_555 no
C(1) C(2) H(2') 106.4(9) 1_555 1_555 1_555 no
C(3) C(2) H(2) 111.6(9) 1_555 1_555 1_555 no
C(3) C(2) H(2') 107.9(9) 1_555 1_555 1_555 no
H(2) C(2) H(2') 106.2(9) 1_555 1_555 1_555 no
O(1) C(3) C(2) 110.6(8) 1_555 1_555 1_555 yes
O(1) C(3) C(4) 111.1(8) 1_555 1_555 1_555 yes
O(1) C(3) H(3) 109.2(8) 1_555 1_555 1_555 no
C(2) C(3) C(4) 109.5(8) 1_555 1_555 1_555 yes
C(2) C(3) H(3) 108.2(9) 1_555 1_555 1_555 no
C(4) C(3) H(3) 108.1(9) 1_555 1_555 1_555 no
C(3) C(4) C(5) 115.5(8) 1_555 1_555 1_555 yes
C(3) C(4) H(4) 112.0(10) 1_555 1_555 1_555 no
C(3) C(4) H(4') 108.5(9) 1_555 1_555 1_555 no
C(5) C(4) H(4) 108.1(10) 1_555 1_555 1_555 no
C(5) C(4) H(4') 106.8(9) 1_555 1_555 1_555 no
H(4) C(4) H(4') 105.2(9) 1_555 1_555 1_555 no
N(6) C(5) C(4) 115.8(9) 1_555 1_555 1_555 yes
N(6) C(5) H(5) 108.3(9) 1_555 1_555 1_555 no
N(6) C(5) H(5') 104.9(9) 1_555 1_555 1_555 no
C(4) C(5) H(5) 112.4(9) 1_555 1_555 1_555 no
C(4) C(5) H(5') 107.1(9) 1_555 1_555 1_555 no
H(5) C(5) H(5') 107(1) 1_555 1_555 1_555 no
N(1) C(6) C(7) 110.0(8) 1_555 1_555 1_555 yes
N(1) C(6) H(6) 109.0(10) 1_555 1_555 1_555 no
N(1) C(6) H(6') 108.1(9) 1_555 1_555 1_555 no
C(7) C(6) H(6) 111.8(9) 1_555 1_555 1_555 no
C(7) C(6) H(6') 112(1) 1_555 1_555 1_555 no
H(6) C(6) H(6') 105.4(9) 1_555 1_555 1_555 no
N(2) C(7) C(6) 116.2(9) 1_555 1_555 1_555 yes
N(2) C(7) C(8) 110.2(10) 1_555 1_555 1_555 yes
C(6) C(7) C(8) 133(1) 1_555 1_555 1_555 yes
N(3) C(8) C(7) 104.7(9) 1_555 1_555 1_555 yes
N(3) C(8) H(8) 127(1) 1_555 1_555 1_555 no
C(7) C(8) H(8) 127(1) 1_555 1_555 1_555 no
N(2) C(9) N(3) 113.2(10) 1_555 1_555 1_555 yes
N(2) C(9) H(9) 123(1) 1_555 1_555 1_555 no
N(3) C(9) H(9) 123(1) 1_555 1_555 1_555 no
N(3) C(10) H(10) 110(1) 1_555 1_555 1_555 no
N(3) C(10) H(10") 115(1) 1_555 1_555 1_555 no
N(3) C(10) H(10') 112(1) 1_555 1_555 1_555 no
H(10) C(10) H(10") 106(1) 1_555 1_555 1_555 no
H(10) C(10) H(10') 102(1) 1_555 1_555 1_555 no
H(10") C(10) H(10') 107(1) 1_555 1_555 1_555 no
N(1) C(11) C(12) 110.2(8) 1_555 1_555 1_555 yes
N(1) C(11) H(11) 107(1) 1_555 1_555 1_555 no
N(1) C(11) H(11') 108(1) 1_555 1_555 1_555 no
C(12) C(11) H(11) 111(1) 1_555 1_555 1_555 no
C(12) C(11) H(11') 112(1) 1_555 1_555 1_555 no
H(11) C(11) H(11') 106.9(10) 1_555 1_555 1_555 no
N(4) C(12) C(11) 115.4(10) 1_555 1_555 1_555 yes
N(4) C(12) C(13) 109(1) 1_555 1_555 1_555 yes
C(11) C(12) C(13) 134(1) 1_555 1_555 1_555 yes
N(5) C(13) C(12) 107(1) 1_555 1_555 1_555 yes
N(5) C(13) H(13) 122(1) 1_555 1_555 1_555 no
C(12) C(13) H(13) 130(1) 1_555 1_555 1_555 no
N(4) C(14) N(5) 109.4(9) 1_555 1_555 1_555 yes
N(4) C(14) H(14) 123(1) 1_555 1_555 1_555 no
N(5) C(14) H(14) 127(1) 1_555 1_555 1_555 no
N(5) C(15) H(15) 114(1) 1_555 1_555 1_555 no
N(5) C(15) H(15") 107(1) 1_555 1_555 1_555 no
N(5) C(15) H(15') 107(1) 1_555 1_555 1_555 no
H(15) C(15) H(15") 110(1) 1_555 1_555 1_555 no
H(15) C(15) H(15') 111(1) 1_555 1_555 1_555 no
H(15") C(15) H(15') 104(1) 1_555 1_555 1_555 no
N(6) C(16) C(17) 110.3(9) 1_555 1_555 1_555 yes
N(6) C(16) H(16) 109(1) 1_555 1_555 1_555 no
N(6) C(16) H(16') 109.5(10) 1_555 1_555 1_555 no
C(17) C(16) H(16) 110(1) 1_555 1_555 1_555 no
C(17) C(16) H(16') 110(1) 1_555 1_555 1_555 no
H(16) C(16) H(16') 105(1) 1_555 1_555 1_555 no
N(7) C(17) C(16) 116.7(9) 1_555 1_555 1_555 yes
N(7) C(17) C(18) 108.5(9) 1_555 1_555 1_555 yes
C(16) C(17) C(18) 134(1) 1_555 1_555 1_555 yes
N(8) C(18) C(17) 106.4(9) 1_555 1_555 1_555 yes
N(8) C(18) H(18) 127(1) 1_555 1_555 1_555 no
C(17) C(18) H(18) 126(1) 1_555 1_555 1_555 no
N(7) C(19) N(8) 111.9(9) 1_555 1_555 1_555 yes
N(7) C(19) H(19) 125(1) 1_555 1_555 1_555 no
N(8) C(19) H(19) 122(1) 1_555 1_555 1_555 no
N(8) C(20) H(20) 106(1) 1_555 1_555 1_555 no
N(8) C(20) H(20") 113(1) 1_555 1_555 1_555 no
N(8) C(20) H(20') 113(1) 1_555 1_555 1_555 no
H(20) C(20) H(20") 105(1) 1_555 1_555 1_555 no
H(20) C(20) H(20') 103(1) 1_555 1_555 1_555 no
H(20") C(20) H(20') 113(1) 1_555 1_555 1_555 no
N(6) C(21) C(22) 110.2(8) 1_555 1_555 1_555 yes
N(6) C(21) H(21) 110(1) 1_555 1_555 1_555 no
N(6) C(21) H(21') 110.5(9) 1_555 1_555 1_555 no
C(22) C(21) H(21) 111.5(9) 1_555 1_555 1_555 no
C(22) C(21) H(21') 111(1) 1_555 1_555 1_555 no
H(21) C(21) H(21') 103.0(9) 1_555 1_555 1_555 no
N(9) C(22) C(21) 115.3(9) 1_555 1_555 1_555 yes
N(9) C(22) C(23) 109.9(10) 1_555 1_555 1_555 yes
C(21) C(22) C(23) 134(1) 1_555 1_555 1_555 yes
N(10) C(23) C(22) 106.4(10) 1_555 1_555 1_555 yes
N(10) C(23) H(23) 125(1) 1_555 1_555 1_555 no
C(22) C(23) H(23) 128(1) 1_555 1_555 1_555 no
N(9) C(24) N(10) 109.9(9) 1_555 1_555 1_555 yes
N(9) C(24) H(24) 124(1) 1_555 1_555 1_555 no
N(10) C(24) H(24) 125(1) 1_555 1_555 1_555 no
N(10) C(25) H(25) 114(1) 1_555 1_555 1_555 no
N(10) C(25) H(25") 112(1) 1_555 1_555 1_555 no
N(10) C(25) H(25') 112(1) 1_555 1_555 1_555 no
H(25) C(25) H(25") 107(1) 1_555 1_555 1_555 no
H(25) C(25) H(25') 105(1) 1_555 1_555 1_555 no
H(25") C(25) H(25') 104(1) 1_555 1_555 1_555 no
O(2) C(26) C(27) 126(1) 1_555 1_555 1_555 yes
O(2) C(26) H(26) 109(1) 1_555 1_555 1_555 no
O(2) C(26) H(26') 109(1) 1_555 1_555 1_555 no
C(27) C(26) H(26) 97(1) 1_555 1_555 1_555 no
C(27) C(26) H(26') 108(1) 1_555 1_555 1_555 no
H(26) C(26) H(26') 102(1) 1_555 1_555 1_555 no
C(26) C(27) H(27) 103(1) 1_555 1_555 1_555 no
C(26) C(27) H(27") 117(1) 1_555 1_555 1_555 no
C(26) C(27) H(27') 127(1) 1_555 1_555 1_555 no
H(27) C(27) H(27") 93(1) 1_555 1_555 1_555 no
H(27) C(27) H(27') 95(1) 1_555 1_555 1_555 no
H(27") C(27) H(27') 109(1) 1_555 1_555 1_555 no
N(11) C(28) C(29) 106(2) 1_555 1_555 1_555 yes
N(12) C(31) C(30) 149(3) 1_555 1_555 1_555 yes

loop_
_geom_bond_atom_site_label_1
_geom_bond_atom_site_label_2
_geom_bond_distance
_geom_bond_site_symmetry_1
_geom_bond_site_symmetry_2
_geom_bond_publ_flag
Cu(1) O(1) 1.977(6) 1_555 1_555 yes
Cu(1) O(2) 1.910(6) 1_555 1_555 yes
Cu(1) N(1) 2.089(7) 1_555 1_555 yes
Cu(1) N(2) 2.028(8) 1_555 1_555 yes
Cu(1) N(4) 2.132(8) 1_555 1_555 yes
Cu(2) O(1) 1.974(6) 1_555 1_555 yes
Cu(2) O(2) 1.903(6) 1_555 1_555 yes
Cu(2) N(6) 2.076(7) 1_555 1_555 yes
Cu(2) N(7) 2.129(8) 1_555 1_555 yes
Cu(2) N(9) 2.020(8) 1_555 1_555 yes
Cl(1) O(7) 1.29(1) 1_555 1_555 yes
Cl(1) O(8) 1.30(1) 1_555 1_555 yes
Cl(1) O(9) 1.28(1) 1_555 1_555 yes
Cl(1) O(10) 1.24(2) 1_555 1_555 yes
Cl(2) O(3) 1.22(1) 1_555 1_555 yes
Cl(2) O(4) 1.26(2) 1_555 1_555 yes
Cl(2) O(5) 1.28(2) 1_555 1_555 yes
Cl(2) O(6) 1.38(1) 1_555 1_555 yes
O(1) C(3) 1.395(10) 1_555 1_555 yes
O(2) C(26) 1.35(1) 1_555 1_555 yes
N(1) C(1) 1.51(1) 1_555 1_555 yes
N(1) C(6) 1.51(1) 1_555 1_555 yes
N(1) C(11) 1.48(1) 1_555 1_555 yes
N(2) C(7) 1.36(1) 1_555 1_555 yes
N(2) C(9) 1.29(1) 1_555 1_555 yes
N(3) C(8) 1.36(1) 1_555 1_555 yes
N(3) C(9) 1.31(1) 1_555 1_555 yes
N(3) C(10) 1.45(1) 1_555 1_555 yes
N(4) C(12) 1.40(1) 1_555 1_555 yes
N(4) C(14) 1.32(1) 1_555 1_555 yes
N(5) C(13) 1.33(1) 1_555 1_555 yes
N(5) C(14) 1.38(1) 1_555 1_555 yes
N(5) C(15) 1.47(1) 1_555 1_555 yes
N(6) C(5) 1.51(1) 1_555 1_555 yes
N(6) C(16) 1.48(1) 1_555 1_555 yes
N(6) C(21) 1.50(1) 1_555 1_555 yes
N(7) C(17) 1.38(1) 1_555 1_555 yes
N(7) C(19) 1.30(1) 1_555 1_555 yes
N(8) C(18) 1.34(1) 1_555 1_555 yes
N(8) C(19) 1.34(1) 1_555 1_555 yes
N(8) C(20) 1.47(1) 1_555 1_555 yes
N(9) C(22) 1.37(1) 1_555 1_555 yes
N(9) C(24) 1.33(1) 1_555 1_555 yes
N(10) C(23) 1.35(1) 1_555 1_555 yes
N(10) C(24) 1.35(1) 1_555 1_555 yes
N(10) C(25) 1.49(1) 1_555 1_555 yes
N(11) C(28) 1.09(3) 1_555 1_555 yes
N(12) C(31) 1.29(2) 1_555 1_555 yes
C(1) C(2) 1.51(1) 1_555 1_555 yes
C(2) C(3) 1.51(1) 1_555 1_555 yes
C(3) C(4) 1.51(1) 1_555 1_555 yes
C(4) C(5) 1.50(1) 1_555 1_555 yes
C(6) C(7) 1.49(1) 1_555 1_555 yes
C(7) C(8) 1.36(1) 1_555 1_555 yes
C(11) C(12) 1.48(1) 1_555 1_555 yes
C(12) C(13) 1.33(1) 1_555 1_555 yes
C(16) C(17) 1.49(1) 1_555 1_555 yes
C(17) C(18) 1.37(1) 1_555 1_555 yes
C(21) C(22) 1.48(1) 1_555 1_555 yes
C(22) C(23) 1.35(1) 1_555 1_555 yes
C(26) C(27) 1.23(2) 1_555 1_555 yes
C(28) C(29) 1.51(3) 1_555 1_555 yes
C(30) C(31) 0.99(3) 1_555 1_555 yes

loop_
_geom_contact_atom_site_label_1
_geom_contact_atom_site_label_2
_geom_contact_distance
_geom_contact_site_symmetry_1
_geom_contact_site_symmetry_2
_geom_contact_publ_flag
Cu(1) Cu(2) 2.912(2) 1_555 1_555 ?
